data_7014213
loop_
_publ_author_name
'Pascu, Mirela'
'Tuna, Floriana'
'Kolodziejczyk, Edyta'
'Pascu, Gabriel I.'
'Clarkson, Guy'
'Hannon, Michael J.'

_publ_section_title
;
 Binding sites on the outside of metallo-supramolecular architectures;
 engineering coordination polymers from discrete architectures.
;
_journal_issue 10
_journal_name_full 'Dalton transactions (Cambridge, England : 2003)'
_journal_page_first 1546
_journal_page_last 1555
_journal_paper_doi 10.1039/b403749a
_journal_year 2004
_chemical_formula_sum 'C12 H12 N6'
_chemical_formula_weight 240.28
_chemical_name_systematic
;
?
;
_space_group_IT_number 14
_symmetry_cell_setting monoclinic
_symmetry_space_group_name_Hall '-P 2yn'
_symmetry_space_group_name_H-M 'P 1 21/n 1'
_atom_sites_solution_hydrogens geom
_atom_sites_solution_primary direct
_atom_sites_solution_secondary difmap
_audit_creation_method SHELXL-97
_cell_angle_alpha 90.00
_cell_angle_beta 90.344(9)
_cell_angle_gamma 90.00
_cell_formula_units_Z 2
_cell_length_a 4.4272(16)
_cell_length_b 7.440(3)
_cell_length_c 17.810(6)
_cell_measurement_reflns_used 1723
_cell_measurement_temperature 180(2)
_cell_measurement_theta_max 20
_cell_measurement_theta_min 3
_cell_volume 586.6(4)
_computing_cell_refinement 'SAINT (Siemens, 1995)'
_computing_data_collection 'SMART (Siemens, 1994)'
_computing_data_reduction 'SAINT (Siemens, 1995)'
_computing_molecular_graphics 'SHELXTL (Sheldrick, 1997)'
_computing_publication_material 'SHELXTL (Sheldrick, 1997)'
_computing_structure_refinement 'SHELXL-97 (Sheldrick, 1997)'
_computing_structure_solution 'SHELXS-97 (Sheldrick, 1990)'
_diffrn_ambient_temperature 180(2)
_diffrn_detector_area_resol_mean 8.192
_diffrn_measured_fraction_theta_full 0.920
_diffrn_measured_fraction_theta_max 0.920
_diffrn_measurement_device_type 'Siemens SMART diffractometer'
_diffrn_measurement_method '\w scans'
_diffrn_radiation_monochromator graphite
_diffrn_radiation_source 'normal-focus sealed tube'
_diffrn_radiation_type MoK\a
_diffrn_radiation_wavelength 0.71073
_diffrn_reflns_av_R_equivalents 0.0402
_diffrn_reflns_av_sigmaI/netI 0.0612
_diffrn_reflns_limit_h_max 5
_diffrn_reflns_limit_h_min -6
_diffrn_reflns_limit_k_max 9
_diffrn_reflns_limit_k_min -7
_diffrn_reflns_limit_l_max 22
_diffrn_reflns_limit_l_min -23
_diffrn_reflns_number 3516
_diffrn_reflns_theta_full 28.91
_diffrn_reflns_theta_max 28.91
_diffrn_reflns_theta_min 2.29
_diffrn_standards_decay_% nil
_exptl_absorpt_coefficient_mu 0.090
_exptl_absorpt_correction_T_max 0.96
_exptl_absorpt_correction_T_min 0.39
_exptl_absorpt_correction_type multi-scan
_exptl_absorpt_process_details 'SADABS (Sheldrick, 1996)'
_exptl_crystal_colour brown
_exptl_crystal_density_diffrn 1.360
_exptl_crystal_density_method 'not measured'
_exptl_crystal_description plate
_exptl_crystal_F_000 252
_exptl_crystal_size_max 0.34
_exptl_crystal_size_mid 0.20
_exptl_crystal_size_min 0.06
_refine_diff_density_max 0.201
_refine_diff_density_min -0.226
_refine_diff_density_rms 0.048
_refine_ls_extinction_method none
_refine_ls_goodness_of_fit_ref 0.876
_refine_ls_hydrogen_treatment mixed
_refine_ls_matrix_type full
_refine_ls_number_parameters 83
_refine_ls_number_reflns 1411
_refine_ls_number_restraints 0
_refine_ls_restrained_S_all 0.876
_refine_ls_R_factor_all 0.0823
_refine_ls_R_factor_gt 0.0498
_refine_ls_shift/su_max 0.000
_refine_ls_shift/su_mean 0.000
_refine_ls_structure_factor_coef Fsqd
_refine_ls_weighting_details 'calc w=1/[\s^2^(Fo^2^)+(0.0692P)^2^+0.0000P] where P=(Fo^2^+2Fc^2^)/3'
_refine_ls_weighting_scheme calc
_refine_ls_wR_factor_gt 0.1150
_refine_ls_wR_factor_ref 0.1236
_reflns_number_gt 849
_reflns_number_total 1411
_reflns_threshold_expression >2sigma(I)
_cod_data_source_file b403749a.txt
_cod_data_source_block mp3
_cod_depositor_comments
;
The following automatic conversions were performed:
'_symmetry_cell_setting' value 'Monoclinic' changed to 'monoclinic'
according to '/home/saulius/struct/CIF-dictionaries/cif_core.dic'
dictionary named 'cif_core.dic' version 2.4.1 from 2010-06-29.

Automatic conversion script
Id: cif_fix_enum 1527 2010-12-29 10:47:43Z saulius 
;
_cod_original_sg_symbol_H-M P2(1)/n
_cod_database_code 7014213

loop_
_symmetry_equiv_pos_as_xyz
'x, y, z'
'-x+1/2, y+1/2, -z+1/2'
'-x, -y, -z'
'x-1/2, -y-1/2, z-1/2'

loop_
_atom_site_label
_atom_site_type_symbol
_atom_site_fract_x
_atom_site_fract_y
_atom_site_fract_z
_atom_site_U_iso_or_equiv
_atom_site_adp_type
_atom_site_occupancy
_atom_site_symmetry_multiplicity
_atom_site_calc_flag
_atom_site_refinement_flags
_atom_site_disorder_assembly
_atom_site_disorder_group
N1 N -0.0770(3) -0.12117(18) 0.32797(8) 0.0361(4) Uani 1 1 d . . .
C2 C -0.2650(4) -0.2466(2) 0.30123(9) 0.0393(5) Uani 1 1 d . . .
H2A H -0.3646 -0.2256 0.2547 0.047 Uiso 1 1 calc R . .
C3 C -0.3199(4) -0.4052(2) 0.33871(9) 0.0371(5) Uani 1 1 d . . .
H3A H -0.4581 -0.4890 0.3175 0.045 Uiso 1 1 calc R . .
N4 N -0.1849(3) -0.44477(18) 0.40379(8) 0.0392(4) Uani 1 1 d . . .
C5 C 0.0031(4) -0.3205(2) 0.43061(9) 0.0343(4) Uani 1 1 d . . .
H5A H 0.1044 -0.3430 0.4768 0.041 Uiso 1 1 calc R . .
C6 C 0.0577(3) -0.1583(2) 0.39359(8) 0.0278(4) Uani 1 1 d . . .
C7 C 0.2661(3) -0.0204(2) 0.42479(9) 0.0282(4) Uani 1 1 d . . .
N8 N 0.4023(3) -0.06645(17) 0.48578(7) 0.0310(4) Uani 1 1 d . . .
C9 C 0.2961(4) 0.1548(2) 0.38425(10) 0.0422(5) Uani 1 1 d . . .
H9A H 0.4528 0.2278 0.4086 0.063 Uiso 1 1 calc R . .
H9B H 0.1031 0.2192 0.3856 0.063 Uiso 1 1 calc R . .
H9C H 0.3522 0.1323 0.3319 0.063 Uiso 1 1 calc R . .

loop_
_atom_site_aniso_label
_atom_site_aniso_U_11
_atom_site_aniso_U_22
_atom_site_aniso_U_33
_atom_site_aniso_U_23
_atom_site_aniso_U_13
_atom_site_aniso_U_12
N1 0.0398(9) 0.0403(8) 0.0280(7) 0.0027(6) -0.0060(6) -0.0050(7)
C2 0.0444(11) 0.0464(11) 0.0270(9) -0.0015(8) -0.0071(7) -0.0058(9)
C3 0.0406(11) 0.0374(10) 0.0333(10) -0.0091(8) -0.0032(8) -0.0044(8)
N4 0.0459(9) 0.0322(8) 0.0393(9) -0.0009(7) -0.0058(7) -0.0041(7)
C5 0.0410(10) 0.0324(9) 0.0294(9) 0.0008(7) -0.0063(7) -0.0007(8)
C6 0.0294(9) 0.0315(9) 0.0225(8) -0.0007(7) 0.0009(6) 0.0034(7)
C7 0.0289(9) 0.0302(9) 0.0256(8) 0.0010(7) 0.0010(7) 0.0025(7)
N8 0.0352(8) 0.0300(8) 0.0277(7) 0.0018(6) -0.0048(6) -0.0033(6)
C9 0.0534(12) 0.0354(10) 0.0376(10) 0.0087(8) -0.0135(8) -0.0065(9)

loop_
_atom_type_symbol
_atom_type_description
_atom_type_scat_dispersion_real
_atom_type_scat_dispersion_imag
_atom_type_scat_source
C C 0.0033 0.0016 'International Tables Vol C Tables 4.2.6.8 and 6.1.1.4'
H H 0.0000 0.0000 'International Tables Vol C Tables 4.2.6.8 and 6.1.1.4'
N N 0.0061 0.0033 'International Tables Vol C Tables 4.2.6.8 and 6.1.1.4'

loop_
_geom_angle_atom_site_label_1
_geom_angle_atom_site_label_2
_geom_angle_atom_site_label_3
_geom_angle
_geom_angle_site_symmetry_1
_geom_angle_site_symmetry_3
_geom_angle_publ_flag
C2 N1 C6 116.17(15) . . ?
N1 C2 C3 122.44(16) . . ?
N1 C2 H2A 118.8 . . ?
C3 C2 H2A 118.8 . . ?
N4 C3 C2 122.03(16) . . ?
N4 C3 H3A 119.0 . . ?
C2 C3 H3A 119.0 . . ?
C5 N4 C3 115.77(15) . . ?
N4 C5 C6 122.72(15) . . ?
N4 C5 H5A 118.6 . . ?
C6 C5 H5A 118.6 . . ?
N1 C6 C5 120.87(15) . . ?
N1 C6 C7 117.19(14) . . ?
C5 C6 C7 121.94(14) . . ?
N8 C7 C6 114.78(14) . . ?
N8 C7 C9 126.67(15) . . ?
C6 C7 C9 118.55(14) . . ?
C7 N8 N8 113.66(16) . 3_656 ?
C7 C9 H9A 109.5 . . ?
C7 C9 H9B 109.5 . . ?
H9A C9 H9B 109.5 . . ?
C7 C9 H9C 109.5 . . ?
H9A C9 H9C 109.5 . . ?
H9B C9 H9C 109.5 . . ?

loop_
_geom_bond_atom_site_label_1
_geom_bond_atom_site_label_2
_geom_bond_distance
_geom_bond_site_symmetry_2
_geom_bond_publ_flag
N1 C2 1.336(2) . ?
N1 C6 1.3376(19) . ?
C2 C3 1.378(2) . ?
C2 H2A 0.9500 . ?
C3 N4 1.334(2) . ?
C3 H3A 0.9500 . ?
N4 C5 1.331(2) . ?
C5 C6 1.397(2) . ?
C5 H5A 0.9500 . ?
C6 C7 1.485(2) . ?
C7 N8 1.2857(19) . ?
C7 C9 1.497(2) . ?
N8 N8 1.406(3) 3_656 ?
C9 H9A 0.9800 . ?
C9 H9B 0.9800 . ?
C9 H9C 0.9800 . ?

loop_
_geom_hbond_atom_site_label_D
_geom_hbond_atom_site_label_H
_geom_hbond_atom_site_label_A
_geom_hbond_distance_DH
_geom_hbond_distance_HA
_geom_hbond_distance_DA
_geom_hbond_angle_DHA
_geom_hbond_site_symmetry_A
C3 H3A N1 0.95 2.78 3.404(2) 124.3 2_445
